data_2209870
loop_
_publ_author_name
'Qiu, Xiao-Yang'
'Luo, Zhi-Gang'
'Yang, Sen-Lin'
'Liu, Wei-Sheng'

_publ_section_title
;
 (<i>E</i>)-2-Hydroxy-<i>N</i>'-(2-naphthylmethylene)benzohydrazide
;
_journal_coeditor_code HG2074
_journal_issue 8
_journal_name_full 'Acta Crystallographica Section E'
_journal_page_first o3531
_journal_page_last o3532
_journal_paper_doi 10.1107/S1600536806028303
_journal_volume 62
_journal_year 2006
_chemical_formula_iupac 'C18 H14 N2 O2'
_chemical_formula_moiety 'C18 H14 N2 O2'
_chemical_formula_sum 'C18 H14 N2 O2'
_chemical_formula_weight 290.31
_chemical_name_systematic
;
(E)-2-Hydroxy-N'-(2-naphthylmethylene)benzohydrazide
;
_space_group_IT_number 14
_symmetry_cell_setting monoclinic
_symmetry_space_group_name_Hall '-P 2yn'
_symmetry_space_group_name_H-M 'P 1 21/n 1'
_atom_sites_solution_hydrogens geom
_atom_sites_solution_primary direct
_atom_sites_solution_secondary difmap
_audit_creation_method SHELXL-97
_cell_angle_alpha 90.00
_cell_angle_beta 100.72(3)
_cell_angle_gamma 90.00
_cell_formula_units_Z 4
_cell_length_a 4.7771(10)
_cell_length_b 26.881(5)
_cell_length_c 11.242(2)
_cell_measurement_reflns_used 1896
_cell_measurement_temperature 298(2)
_cell_measurement_theta_max 26
_cell_measurement_theta_min 4.2
_cell_volume 1418.4(5)
_computing_cell_refinement 'SAINT (Bruker, 1998)'
_computing_data_collection 'SMART (Bruker, 1998)'
_computing_data_reduction SAINT
_computing_molecular_graphics 'SHELXTL (Sheldrick, 1997b)'
_computing_publication_material SHELXTL
_computing_structure_refinement 'SHELXL97 (Sheldrick, 1997a)'
_computing_structure_solution 'SHELXS97 (Sheldrick, 1997a)'
_diffrn_ambient_temperature 298(2)
_diffrn_measured_fraction_theta_full 0.973
_diffrn_measured_fraction_theta_max 0.973
_diffrn_measurement_device_type 'Bruker SMART APEX area-detector'
_diffrn_measurement_method \w
_diffrn_radiation_monochromator graphite
_diffrn_radiation_source 'fine-focus sealed tube'
_diffrn_radiation_type MoK\a
_diffrn_radiation_wavelength 0.71073
_diffrn_reflns_av_R_equivalents 0.0476
_diffrn_reflns_av_sigmaI/netI 0.0572
_diffrn_reflns_limit_h_max 5
_diffrn_reflns_limit_h_min -5
_diffrn_reflns_limit_k_max 31
_diffrn_reflns_limit_k_min -31
_diffrn_reflns_limit_l_max 13
_diffrn_reflns_limit_l_min -13
_diffrn_reflns_number 8509
_diffrn_reflns_theta_full 25.00
_diffrn_reflns_theta_max 25.00
_diffrn_reflns_theta_min 1.99
_diffrn_standards_decay_% no
_diffrn_standards_interval_count 97
_diffrn_standards_number 3
_exptl_absorpt_coefficient_mu 0.090
_exptl_absorpt_correction_T_max 0.993
_exptl_absorpt_correction_T_min 0.978
_exptl_absorpt_correction_type multi-scan
_exptl_absorpt_process_details '(SADABS; Sheldrick, 1996)'
_exptl_crystal_colour yellow
_exptl_crystal_density_diffrn 1.359
_exptl_crystal_density_method 'not measured'
_exptl_crystal_description block
_exptl_crystal_F_000 608
_exptl_crystal_size_max 0.34
_exptl_crystal_size_mid 0.18
_exptl_crystal_size_min 0.06
_refine_diff_density_max 0.142
_refine_diff_density_min -0.178
_refine_ls_extinction_method none
_refine_ls_goodness_of_fit_ref 0.846
_refine_ls_hydrogen_treatment mixed
_refine_ls_matrix_type full
_refine_ls_number_parameters 203
_refine_ls_number_reflns 2437
_refine_ls_number_restraints 0
_refine_ls_restrained_S_all 0.846
_refine_ls_R_factor_all 0.1046
_refine_ls_R_factor_gt 0.0440
_refine_ls_shift/su_max 0.000
_refine_ls_shift/su_mean 0.000
_refine_ls_structure_factor_coef Fsqd
_refine_ls_weighting_details 'calc w=1/[\s^2^(Fo^2^)+(0.0713P)^2^] where P=(Fo^2^+2Fc^2^)/3'
_refine_ls_weighting_scheme calc
_refine_ls_wR_factor_gt 0.1050
_refine_ls_wR_factor_ref 0.1265
_reflns_number_gt 1146
_reflns_number_total 2437
_reflns_threshold_expression I>2\s(I)
_cod_data_source_file hg2074.cif
_cod_data_source_block I
_cod_original_cell_volume 1418.5(5)
_cod_original_sg_symbol_H-M 'P 21/n'
_cod_database_code 2209870
_cod_database_fobs_code 2209870

loop_
_symmetry_equiv_pos_as_xyz
'x, y, z'
'-x+1/2, y+1/2, -z+1/2'
'-x, -y, -z'
'x-1/2, -y-1/2, z-1/2'

loop_
_atom_site_type_symbol
_atom_site_label
_atom_site_fract_x
_atom_site_fract_y
_atom_site_fract_z
_atom_site_U_iso_or_equiv
_atom_site_adp_type
_atom_site_calc_flag
_atom_site_refinement_flags
_atom_site_occupancy
O O1 0.4434(4) 0.24079(6) 0.35834(14) 0.0608(5) Uani d . 1
N N1 0.9005(4) 0.30102(7) 0.14619(17) 0.0501(5) Uani d . 1
C C1 0.3267(5) 0.20354(8) 0.28419(19) 0.0454(6) Uani d . 1
N N2 0.7197(4) 0.26809(7) 0.18735(16) 0.0506(5) Uani d . 1
H H2 0.6954 0.2699 0.2611 0.061 Uiso calc R 1
C C2 0.3918(5) 0.19911(8) 0.16804(19) 0.0445(6) Uani d . 1
O O2 0.6089(4) 0.22860(6) 0.00784(14) 0.0642(6) Uani d . 1
C C3 0.2691(6) 0.15980(9) 0.0959(2) 0.0610(7) Uani d . 1
H H3 0.3109 0.1560 0.0189 0.073 Uiso calc R 1
C C4 0.0882(6) 0.12651(9) 0.1354(2) 0.0674(8) Uani d . 1
H H4 0.0090 0.1005 0.0857 0.081 Uiso calc R 1
C C5 0.0259(6) 0.13200(9) 0.2486(2) 0.0622(7) Uani d . 1
H H5 -0.0973 0.1097 0.2756 0.075 Uiso calc R 1
C C6 0.1426(5) 0.16991(9) 0.3227(2) 0.0531(7) Uani d . 1
H H6 0.0980 0.1731 0.3994 0.064 Uiso calc R 1
C C7 0.5806(5) 0.23306(9) 0.1139(2) 0.0475(6) Uani d . 1
C C8 1.0289(6) 0.33091(8) 0.2266(2) 0.0517(7) Uani d . 1
H H8 0.9967 0.3283 0.3054 0.062 Uiso calc R 1
C C9 1.2231(5) 0.36883(8) 0.19900(19) 0.0464(6) Uani d . 1
C C10 1.3511(6) 0.40001(9) 0.2885(2) 0.0543(7) Uani d . 1
H H10 1.3131 0.3960 0.3661 0.065 Uiso calc R 1
C C11 1.5389(5) 0.43808(8) 0.2675(2) 0.0513(7) Uani d . 1
C C12 1.6706(6) 0.47140(10) 0.3576(2) 0.0691(8) Uani d . 1
H H12 1.6350 0.4684 0.4359 0.083 Uiso calc R 1
C C13 1.8486(6) 0.50782(10) 0.3326(3) 0.0720(8) Uani d . 1
H H13 1.9321 0.5295 0.3935 0.086 Uiso calc R 1
C C14 1.9069(6) 0.51293(10) 0.2158(3) 0.0713(8) Uani d . 1
H H14 2.0296 0.5377 0.1990 0.086 Uiso calc R 1
C C15 1.7830(6) 0.48142(9) 0.1271(2) 0.0652(8) Uani d . 1
H H15 1.8228 0.4849 0.0496 0.078 Uiso calc R 1
C C16 1.5958(5) 0.44364(8) 0.1497(2) 0.0496(6) Uani d . 1
C C17 1.4623(6) 0.41073(9) 0.0583(2) 0.0567(7) Uani d . 1
H H17 1.4991 0.4140 -0.0197 0.068 Uiso calc R 1
C C18 1.2825(5) 0.37457(8) 0.0813(2) 0.0531(7) Uani d . 1
H H18 1.1978 0.3535 0.0195 0.064 Uiso calc R 1
H H1 0.349(6) 0.2467(9) 0.424(2) 0.083(9) Uiso d . 1

loop_
_atom_site_aniso_label
_atom_site_aniso_U_11
_atom_site_aniso_U_22
_atom_site_aniso_U_33
_atom_site_aniso_U_12
_atom_site_aniso_U_13
_atom_site_aniso_U_23
O1 0.0763(14) 0.0667(12) 0.0480(10) -0.0157(10) 0.0340(10) -0.0126(9)
N1 0.0521(14) 0.0531(13) 0.0498(12) -0.0011(11) 0.0220(10) 0.0077(10)
C1 0.0486(16) 0.0492(14) 0.0394(13) 0.0007(13) 0.0111(11) 0.0008(12)
N2 0.0600(15) 0.0549(12) 0.0432(11) -0.0081(11) 0.0260(10) 0.0019(10)
C2 0.0480(16) 0.0491(14) 0.0397(13) 0.0009(12) 0.0169(11) 0.0014(11)
O2 0.0837(15) 0.0733(12) 0.0426(10) -0.0133(10) 0.0298(9) -0.0043(8)
C3 0.077(2) 0.0666(17) 0.0424(14) -0.0078(16) 0.0198(13) -0.0035(13)
C4 0.089(2) 0.0664(18) 0.0473(16) -0.0235(16) 0.0135(14) -0.0058(13)
C5 0.070(2) 0.0654(17) 0.0526(16) -0.0160(15) 0.0140(13) 0.0096(14)
C6 0.0597(18) 0.0620(17) 0.0417(13) -0.0072(14) 0.0203(12) 0.0034(12)
C7 0.0509(17) 0.0510(15) 0.0432(14) 0.0063(13) 0.0154(12) 0.0023(12)
C8 0.0616(19) 0.0585(16) 0.0391(13) 0.0006(14) 0.0199(12) 0.0037(13)
C9 0.0506(16) 0.0479(14) 0.0429(14) 0.0039(13) 0.0145(12) 0.0049(11)
C10 0.0598(18) 0.0631(16) 0.0426(14) -0.0027(14) 0.0159(12) 0.0021(13)
C11 0.0533(18) 0.0517(15) 0.0481(14) 0.0014(13) 0.0076(13) 0.0010(12)
C12 0.078(2) 0.0747(19) 0.0519(17) -0.0092(17) 0.0044(15) -0.0058(14)
C13 0.075(2) 0.0657(19) 0.069(2) -0.0078(17) -0.0035(16) -0.0101(15)
C14 0.065(2) 0.0604(18) 0.088(2) -0.0100(15) 0.0115(17) 0.0044(17)
C15 0.071(2) 0.0616(17) 0.0678(18) -0.0076(16) 0.0248(16) 0.0047(15)
C16 0.0498(17) 0.0505(15) 0.0503(15) 0.0051(13) 0.0139(12) 0.0037(12)
C17 0.071(2) 0.0606(16) 0.0434(14) -0.0050(15) 0.0241(13) 0.0011(13)
C18 0.0631(19) 0.0531(15) 0.0462(14) -0.0024(14) 0.0185(13) -0.0009(12)

loop_
_atom_type_symbol
_atom_type_description
_atom_type_scat_dispersion_real
_atom_type_scat_dispersion_imag
_atom_type_scat_source
C C 0.0033 0.0016 'International Tables Vol C Tables 4.2.6.8 and 6.1.1.4'
H H 0.0000 0.0000 'International Tables Vol C Tables 4.2.6.8 and 6.1.1.4'
N N 0.0061 0.0033 'International Tables Vol C Tables 4.2.6.8 and 6.1.1.4'
O O 0.0106 0.0060 'International Tables Vol C Tables 4.2.6.8 and 6.1.1.4'

loop_
_geom_angle_atom_site_label_1
_geom_angle_atom_site_label_2
_geom_angle_atom_site_label_3
_geom_angle
C1 O1 H1 113.8(15)
C8 N1 N2 114.56(19)
O1 C1 C6 120.16(19)
O1 C1 C2 119.9(2)
C6 C1 C2 119.9(2)
C7 N2 N1 120.94(18)
C7 N2 H2 119.5
N1 N2 H2 119.5
C3 C2 C1 117.6(2)
C3 C2 C7 116.6(2)
C1 C2 C7 125.7(2)
C4 C3 C2 121.9(2)
C4 C3 H3 119.1
C2 C3 H3 119.1
C5 C4 C3 119.3(2)
C5 C4 H4 120.4
C3 C4 H4 120.4
C6 C5 C4 120.8(2)
C6 C5 H5 119.6
C4 C5 H5 119.6
C5 C6 C1 120.4(2)
C5 C6 H6 119.8
C1 C6 H6 119.8
O2 C7 N2 122.2(2)
O2 C7 C2 121.3(2)
N2 C7 C2 116.51(19)
N1 C8 C9 122.2(2)
N1 C8 H8 118.9
C9 C8 H8 118.9
C10 C9 C18 118.9(2)
C10 C9 C8 119.4(2)
C18 C9 C8 121.7(2)
C9 C10 C11 122.3(2)
C9 C10 H10 118.9
C11 C10 H10 118.9
C16 C11 C10 118.4(2)
C16 C11 C12 118.0(2)
C10 C11 C12 123.6(2)
C13 C12 C11 121.4(3)
C13 C12 H12 119.3
C11 C12 H12 119.3
C12 C13 C14 120.4(3)
C12 C13 H13 119.8
C14 C13 H13 119.8
C15 C14 C13 119.5(3)
C15 C14 H14 120.2
C13 C14 H14 120.2
C14 C15 C16 121.5(3)
C14 C15 H15 119.3
C16 C15 H15 119.3
C15 C16 C11 119.1(2)
C15 C16 C17 122.4(2)
C11 C16 C17 118.5(2)
C18 C17 C16 121.8(2)
C18 C17 H17 119.1
C16 C17 H17 119.1
C17 C18 C9 120.2(2)
C17 C18 H18 119.9
C9 C18 H18 119.9

loop_
_geom_bond_atom_site_label_1
_geom_bond_atom_site_label_2
_geom_bond_distance
O1 C1 1.355(3)
O1 H1 0.94(3)
N1 C8 1.277(3)
N1 N2 1.376(2)
C1 C6 1.386(3)
C1 C2 1.402(3)
N2 C7 1.344(3)
N2 H2 0.8600
C2 C3 1.393(3)
C2 C7 1.490(3)
O2 C7 1.231(2)
C3 C4 1.373(3)
C3 H3 0.9300
C4 C5 1.368(3)
C4 H4 0.9300
C5 C6 1.367(3)
C5 H5 0.9300
C6 H6 0.9300
C8 C9 1.450(3)
C8 H8 0.9300
C9 C10 1.364(3)
C9 C18 1.412(3)
C10 C11 1.410(3)
C10 H10 0.9300
C11 C16 1.408(3)
C11 C12 1.410(3)
C12 C13 1.360(3)
C12 H12 0.9300
C13 C14 1.399(4)
C13 H13 0.9300
C14 C15 1.357(3)
C14 H14 0.9300
C15 C16 1.407(3)
C15 H15 0.9300
C16 C17 1.415(3)
C17 C18 1.354(3)
C17 H17 0.9300
C18 H18 0.9300

loop_
_geom_hbond_atom_site_label_D
_geom_hbond_atom_site_label_H
_geom_hbond_atom_site_label_A
_geom_hbond_site_symmetry_A
_geom_hbond_distance_DH
_geom_hbond_distance_HA
_geom_hbond_distance_DA
_geom_hbond_angle_DHA
N2 H2 O1 . 0.86 1.94 2.631(2) 136.9
O1 H1 O2 4_566 0.94(3) 1.75(3) 2.656(2) 160(2)

loop_
_geom_torsion_atom_site_label_1
_geom_torsion_atom_site_label_2
_geom_torsion_atom_site_label_3
_geom_torsion_atom_site_label_4
_geom_torsion
C8 N1 N2 C7 -177.0(2)
O1 C1 C2 C3 179.2(2)
C6 C1 C2 C3 -1.0(3)
O1 C1 C2 C7 -1.2(4)
C6 C1 C2 C7 178.6(2)
C1 C2 C3 C4 0.6(4)
C7 C2 C3 C4 -179.1(2)
C2 C3 C4 C5 0.1(4)
C3 C4 C5 C6 -0.4(4)
C4 C5 C6 C1 0.0(4)
O1 C1 C6 C5 -179.5(2)
C2 C1 C6 C5 0.7(4)
N1 N2 C7 O2 0.4(4)
N1 N2 C7 C2 179.56(19)
C3 C2 C7 O2 5.2(3)
C1 C2 C7 O2 -174.4(2)
C3 C2 C7 N2 -173.9(2)
C1 C2 C7 N2 6.4(3)
N2 N1 C8 C9 -178.7(2)
N1 C8 C9 C10 179.2(2)
N1 C8 C9 C18 -0.4(4)
C18 C9 C10 C11 0.5(4)
C8 C9 C10 C11 -179.1(2)
C9 C10 C11 C16 -0.3(4)
C9 C10 C11 C12 178.9(2)
C16 C11 C12 C13 -0.3(4)
C10 C11 C12 C13 -179.5(3)
C11 C12 C13 C14 -0.4(4)
C12 C13 C14 C15 0.4(4)
C13 C14 C15 C16 0.2(4)
C14 C15 C16 C11 -0.8(4)
C14 C15 C16 C17 179.4(3)
C10 C11 C16 C15 -179.9(2)
C12 C11 C16 C15 0.8(4)
C10 C11 C16 C17 -0.1(3)
C12 C11 C16 C17 -179.3(2)
C15 C16 C17 C18 -180.0(2)
C11 C16 C17 C18 0.2(4)
C16 C17 C18 C9 0.0(4)
C10 C9 C18 C17 -0.4(4)
C8 C9 C18 C17 179.2(2)

loop_
_cod_related_entry_id
_cod_related_entry_database
_cod_related_entry_code
1 ChemSpider 4488675
